data_2207499
loop_
_publ_author_name
'Chun, Cindy P.'
'Kim, Woosung'
'Kim, Hyunwoo'
'Chin, Jik'
'Lough, Alan J.'

_publ_section_title (<i>S</i>,<i>S</i>)-<i>N</i>,<i>N</i>'-Dicyanoethyl-1,2-(2-hydroxyphenyl)ethylenediamine
_journal_coeditor_code CI6697
_journal_issue 12
_journal_name_full 'Acta Crystallographica Section E'
_journal_page_first o4328
_journal_page_last o4330
_journal_paper_doi 10.1107/S1600536805037876
_journal_volume 61
_journal_year 2005
_chemical_formula_iupac 'C20 H22 N4 O2'
_chemical_formula_moiety 'C20 H22 N4 O2'
_chemical_formula_sum 'C20 H22 N4 O2'
_chemical_formula_weight 350.42
_chemical_name_common
;
(S,S)-N,N'-Dicyanoethyl-1,2-(2-hydroxyphenyl)ethylenediamine
;
_chemical_name_systematic
;
3,3'-[1,2-bis(2-hydroxyphenyl)ethane-1,2-diyldiimino]propanenitrile
;
_space_group_IT_number 19
_symmetry_cell_setting orthorhombic
_symmetry_space_group_name_Hall 'P 2ac 2ab'
_symmetry_space_group_name_H-M 'P 21 21 21'
_atom_sites_solution_hydrogens geom
_atom_sites_solution_primary direct
_atom_sites_solution_secondary difmap
_cell_angle_alpha 90.00
_cell_angle_beta 90.00
_cell_angle_gamma 90.00
_cell_formula_units_Z 4
_cell_length_a 8.4115(3)
_cell_length_b 9.6525(3)
_cell_length_c 23.3886(8)
_cell_measurement_reflns_used 16844
_cell_measurement_temperature 150.0(10)
_cell_measurement_theta_max 27.5
_cell_measurement_theta_min 2.6
_cell_volume 1898.97(11)
_computing_cell_refinement 'DENZO-SMN  (Otwinowski & Minor, 1997)'
_computing_data_collection 'COLLECT (Nonius, 2003)'
_computing_data_reduction 'DENZO-SMN '
_computing_molecular_graphics 'SHELXTL/PC and PLATON (Spek, 2003)'
_computing_publication_material SHELXTL/PC
_computing_structure_refinement 'SHELXTL/PC (Sheldrick, 2001)'
_computing_structure_solution 'SIR92 (Altomare <i>et al.</i>,  1994)'
_diffrn_ambient_temperature 150(2)
_diffrn_detector_area_resol_mean 9
_diffrn_measured_fraction_theta_full 0.993
_diffrn_measured_fraction_theta_max 0.993
_diffrn_measurement_device_type 'Nonius KappaCCD'
_diffrn_measurement_method '\f scans, and \w scans with \k offsets'
_diffrn_radiation_monochromator graphite
_diffrn_radiation_source 'fine-focus sealed tube'
_diffrn_radiation_type MoK\a
_diffrn_radiation_wavelength 0.71073
_diffrn_reflns_av_R_equivalents 0.0703
_diffrn_reflns_av_sigmaI/netI 0.0403
_diffrn_reflns_limit_h_max 10
_diffrn_reflns_limit_h_min -9
_diffrn_reflns_limit_k_max 12
_diffrn_reflns_limit_k_min -11
_diffrn_reflns_limit_l_max 30
_diffrn_reflns_limit_l_min -30
_diffrn_reflns_number 16844
_diffrn_reflns_theta_full 27.51
_diffrn_reflns_theta_max 27.51
_diffrn_reflns_theta_min 2.57
_diffrn_standards_number 0
_exptl_absorpt_coefficient_mu 0.082
_exptl_absorpt_correction_T_max 0.999
_exptl_absorpt_correction_T_min 0.723
_exptl_absorpt_correction_type multi-scan
_exptl_absorpt_process_details '(SORTAV; Blessing, 1995)'
_exptl_crystal_colour colourless
_exptl_crystal_density_diffrn 1.226
_exptl_crystal_density_method 'not measured'
_exptl_crystal_description Plate
_exptl_crystal_F_000 744
_exptl_crystal_size_max 0.22
_exptl_crystal_size_mid 0.20
_exptl_crystal_size_min 0.02
_refine_diff_density_max 0.142
_refine_diff_density_min -0.171
_refine_ls_extinction_coef 0.025(3)
_refine_ls_extinction_expression Fc^*^=kFc[1+0.001xFc^2^\l^3^/sin(2\q)]^-1/4^
_refine_ls_extinction_method 'SHELXTL/PC (Sheldrick, 2001)'
_refine_ls_goodness_of_fit_ref 1.045
_refine_ls_hydrogen_treatment mixed
_refine_ls_matrix_type full
_refine_ls_number_parameters 252
_refine_ls_number_reflns 2492
_refine_ls_number_restraints 0
_refine_ls_restrained_S_all 1.045
_refine_ls_R_factor_all 0.0607
_refine_ls_R_factor_gt 0.0391
_refine_ls_shift/su_max 0.001
_refine_ls_shift/su_mean 0.000
_refine_ls_structure_factor_coef Fsqd
_refine_ls_weighting_details 'calc w = 1/[\s^2^(Fo^2^)+(0.05P)^2^+0.1038P] where P=(Fo^2^+2Fc^2^)/3'
_refine_ls_weighting_scheme calc
_refine_ls_wR_factor_gt 0.0864
_refine_ls_wR_factor_ref 0.0959
_reflns_number_gt 1958
_reflns_number_total 2492
_reflns_threshold_expression I>2\s(I)
_cod_data_source_file ci6697.cif
_cod_data_source_block 3
_cod_database_code 2207499
_cod_database_fobs_code 2207499

loop_
_symmetry_equiv_pos_as_xyz
'x, y, z'
'-x+1/2, -y, z+1/2'
'x+1/2, -y+1/2, -z'
'-x, y+1/2, -z+1/2'

loop_
_atom_site_label
_atom_site_fract_x
_atom_site_fract_y
_atom_site_fract_z
_atom_site_U_iso_or_equiv
_atom_site_adp_type
_atom_site_calc_flag
_atom_site_refinement_flags
_atom_site_occupancy
_atom_site_type_symbol
O1 0.5974(2) 0.84380(17) 0.28914(6) 0.0427(4) Uani d . 1 O
H1O 0.687(4) 0.782(3) 0.3004(13) 0.088(11) Uiso d . 1 H
O2 0.52324(19) 0.47199(19) 0.47935(7) 0.0491(4) Uani d . 1 O
H2O 0.498(4) 0.443(3) 0.5164(15) 0.096(12) Uiso d . 1 H
N1 0.7940(2) 0.68421(19) 0.34787(8) 0.0335(4) Uani d . 1 N
H1N 0.827(3) 0.597(3) 0.3362(10) 0.049(7) Uiso d . 1 H
N2 1.0145(3) 0.9727(2) 0.26327(8) 0.0492(5) Uani d . 1 N
N3 0.6870(2) 0.41297(18) 0.36151(8) 0.0335(4) Uani d . 1 N
H3N 0.700(3) 0.393(3) 0.3992(11) 0.055(8) Uiso d . 1 H
N4 0.9189(3) 0.1069(2) 0.40783(8) 0.0461(5) Uani d . 1 N
C1 0.6538(2) 0.6564(2) 0.38481(9) 0.0326(5) Uani d . 1 C
H1A 0.6923 0.6344 0.4242 0.039 Uiso calc R 1 H
C2 0.9237(3) 0.7523(2) 0.37899(10) 0.0390(5) Uani d . 1 C
H2A 0.9586 0.6925 0.4110 0.047 Uiso calc R 1 H
H2B 0.8853 0.8409 0.3952 0.047 Uiso calc R 1 H
C3 1.0632(3) 0.7798(2) 0.33927(10) 0.0429(5) Uani d . 1 C
H3A 1.1565 0.8067 0.3626 0.052 Uiso calc R 1 H
H3B 1.0903 0.6927 0.3191 0.052 Uiso calc R 1 H
C4 1.0337(3) 0.8882(2) 0.29673(10) 0.0393(5) Uani d . 1 C
C5 0.5469(3) 0.7833(2) 0.38799(9) 0.0351(5) Uani d . 1 C
C6 0.5218(2) 0.8678(2) 0.34023(9) 0.0358(5) Uani d . 1 C
C7 0.4201(3) 0.9813(2) 0.34352(11) 0.0429(5) Uani d . 1 C
H7A 0.4024 1.0373 0.3107 0.051 Uiso calc R 1 H
C8 0.3449(3) 1.0128(3) 0.39441(12) 0.0515(7) Uani d . 1 C
H8A 0.2754 1.0903 0.3965 0.062 Uiso calc R 1 H
C9 0.3703(3) 0.9322(3) 0.44228(12) 0.0527(7) Uani d . 1 C
H9A 0.3196 0.9544 0.4774 0.063 Uiso calc R 1 H
C10 0.4704(3) 0.8184(2) 0.43877(10) 0.0438(6) Uani d . 1 C
H10A 0.4873 0.7630 0.4718 0.053 Uiso calc R 1 H
C11 0.5701(2) 0.5272(2) 0.36031(9) 0.0313(5) Uani d . 1 C
H11A 0.5495 0.5474 0.3190 0.038 Uiso calc R 1 H
C12 0.6310(3) 0.2898(2) 0.33134(10) 0.0410(5) Uani d . 1 C
H12A 0.5771 0.3181 0.2956 0.049 Uiso calc R 1 H
H12B 0.5526 0.2405 0.3554 0.049 Uiso calc R 1 H
C13 0.7680(3) 0.1925(2) 0.31711(9) 0.0379(5) Uani d . 1 C
H13A 0.7260 0.1115 0.2960 0.045 Uiso calc R 1 H
H13B 0.8439 0.2412 0.2918 0.045 Uiso calc R 1 H
C14 0.8523(3) 0.1440(2) 0.36792(9) 0.0359(5) Uani d . 1 C
C15 0.4105(2) 0.4900(2) 0.38622(9) 0.0335(5) Uani d . 1 C
C16 0.3909(3) 0.4618(2) 0.44463(10) 0.0390(5) Uani d . 1 C
C17 0.2435(3) 0.4247(3) 0.46626(10) 0.0467(6) Uani d . 1 C
H17A 0.2309 0.4099 0.5062 0.056 Uiso calc R 1 H
C18 0.1148(3) 0.4092(3) 0.43018(10) 0.0455(6) Uani d . 1 C
H18A 0.0141 0.3838 0.4453 0.055 Uiso calc R 1 H
C19 0.1328(3) 0.4306(2) 0.37198(10) 0.0403(5) Uani d . 1 C
H19A 0.0456 0.4175 0.3468 0.048 Uiso calc R 1 H
C20 0.2792(2) 0.4714(2) 0.35103(10) 0.0357(5) Uani d . 1 C
H20A 0.2904 0.4872 0.3111 0.043 Uiso calc R 1 H

loop_
_atom_site_aniso_label
_atom_site_aniso_U_11
_atom_site_aniso_U_22
_atom_site_aniso_U_33
_atom_site_aniso_U_12
_atom_site_aniso_U_13
_atom_site_aniso_U_23
O1 0.0400(9) 0.0488(9) 0.0394(9) 0.0022(8) 0.0014(7) 0.0059(7)
O2 0.0391(9) 0.0710(11) 0.0373(9) -0.0158(9) -0.0060(7) 0.0107(9)
N1 0.0301(9) 0.0316(9) 0.0390(10) -0.0016(7) 0.0016(8) -0.0024(8)
N2 0.0554(12) 0.0477(11) 0.0446(12) 0.0062(11) 0.0088(11) 0.0003(10)
N3 0.0323(9) 0.0313(9) 0.0369(10) -0.0004(7) -0.0044(8) -0.0001(8)
N4 0.0530(12) 0.0419(10) 0.0435(11) 0.0072(10) -0.0009(10) 0.0017(9)
C1 0.0308(11) 0.0340(10) 0.0330(10) -0.0017(9) 0.0019(9) 0.0005(9)
C2 0.0355(11) 0.0385(11) 0.0430(12) -0.0057(10) -0.0054(10) 0.0022(10)
C3 0.0307(11) 0.0419(12) 0.0562(14) -0.0039(10) -0.0015(10) 0.0062(11)
C4 0.0337(12) 0.0398(12) 0.0445(13) -0.0009(10) 0.0067(10) -0.0075(11)
C5 0.0324(11) 0.0328(10) 0.0401(12) -0.0046(9) 0.0031(9) -0.0027(9)
C6 0.0306(10) 0.0357(11) 0.0413(12) -0.0070(9) 0.0011(9) -0.0021(9)
C7 0.0329(11) 0.0344(11) 0.0614(15) -0.0032(10) -0.0042(11) 0.0021(11)
C8 0.0363(13) 0.0368(12) 0.0812(19) 0.0008(11) 0.0043(13) -0.0101(13)
C9 0.0482(14) 0.0496(14) 0.0602(15) -0.0001(12) 0.0122(13) -0.0147(13)
C10 0.0444(13) 0.0432(13) 0.0438(13) -0.0017(11) 0.0098(11) -0.0067(10)
C11 0.0296(10) 0.0314(10) 0.0329(10) -0.0006(9) -0.0017(9) 0.0014(9)
C12 0.0381(12) 0.0322(10) 0.0527(14) 0.0001(10) -0.0079(11) -0.0042(10)
C13 0.0433(13) 0.0340(11) 0.0363(11) 0.0016(10) -0.0029(10) 0.0005(10)
C14 0.0394(11) 0.0304(10) 0.0379(12) 0.0027(9) 0.0049(10) -0.0020(9)
C15 0.0310(11) 0.0318(10) 0.0377(11) 0.0000(9) 0.0005(9) 0.0028(9)
C16 0.0313(11) 0.0437(12) 0.0420(12) -0.0053(10) -0.0050(10) 0.0021(10)
C17 0.0403(13) 0.0601(16) 0.0397(13) -0.0105(12) 0.0048(10) 0.0032(11)
C18 0.0306(12) 0.0503(13) 0.0555(15) -0.0057(11) 0.0037(11) -0.0001(11)
C19 0.0279(11) 0.0430(12) 0.0500(14) -0.0001(9) -0.0075(10) -0.0032(10)
C20 0.0342(11) 0.0341(11) 0.0389(11) 0.0015(9) -0.0040(10) 0.0010(10)

loop_
_atom_type_symbol
_atom_type_description
_atom_type_scat_dispersion_real
_atom_type_scat_dispersion_imag
_atom_type_scat_source
C C 0.0033 0.0016 'International Tables Vol C Tables 4.2.6.8 and 6.1.1.4'
H H 0.0000 0.0000 'International Tables Vol C Tables 4.2.6.8 and 6.1.1.4'
N N 0.0061 0.0033 'International Tables Vol C Tables 4.2.6.8 and 6.1.1.4'
O O 0.0106 0.0060 'International Tables Vol C Tables 4.2.6.8 and 6.1.1.4'

loop_
_geom_angle_atom_site_label_1
_geom_angle_atom_site_label_2
_geom_angle_atom_site_label_3
_geom_angle
C6 O1 H1O 102.8(17)
C16 O2 H2O 110(2)
C2 N1 C1 112.48(16)
C2 N1 H1N 109.3(16)
C1 N1 H1N 104.2(16)
C12 N3 C11 112.53(16)
C12 N3 H3N 109.4(17)
C11 N3 H3N 105.0(17)
N1 C1 C5 110.62(16)
N1 C1 C11 106.98(16)
C5 C1 C11 113.54(16)
N1 C1 H1A 108.5
C5 C1 H1A 108.5
C11 C1 H1A 108.5
N1 C2 C3 110.44(18)
N1 C2 H2A 109.6
C3 C2 H2A 109.6
N1 C2 H2B 109.6
C3 C2 H2B 109.6
H2A C2 H2B 108.1
C4 C3 C2 114.12(19)
C4 C3 H3A 108.7
C2 C3 H3A 108.7
C4 C3 H3B 108.7
C2 C3 H3B 108.7
H3A C3 H3B 107.6
N2 C4 C3 178.3(2)
C10 C5 C6 118.0(2)
C10 C5 C1 120.7(2)
C6 C5 C1 121.29(18)
O1 C6 C7 117.7(2)
O1 C6 C5 121.78(19)
C7 C6 C5 120.5(2)
C8 C7 C6 120.1(2)
C8 C7 H7A 119.9
C6 C7 H7A 119.9
C9 C8 C7 120.2(2)
C9 C8 H8A 119.9
C7 C8 H8A 119.9
C8 C9 C10 119.5(2)
C8 C9 H9A 120.2
C10 C9 H9A 120.2
C9 C10 C5 121.6(2)
C9 C10 H10A 119.2
C5 C10 H10A 119.2
N3 C11 C15 113.91(16)
N3 C11 C1 107.00(15)
C15 C11 C1 116.55(17)
N3 C11 H11A 106.2
C15 C11 H11A 106.2
C1 C11 H11A 106.2
N3 C12 C13 111.31(18)
N3 C12 H12A 109.4
C13 C12 H12A 109.4
N3 C12 H12B 109.4
C13 C12 H12B 109.4
H12A C12 H12B 108.0
C14 C13 C12 112.77(18)
C14 C13 H13A 109.0
C12 C13 H13A 109.0
C14 C13 H13B 109.0
C12 C13 H13B 109.0
H13A C13 H13B 107.8
N4 C14 C13 179.4(2)
C20 C15 C16 117.3(2)
C20 C15 C11 119.85(18)
C16 C15 C11 122.64(19)
O2 C16 C17 121.7(2)
O2 C16 C15 117.63(19)
C17 C16 C15 120.7(2)
C18 C17 C16 120.4(2)
C18 C17 H17A 119.8
C16 C17 H17A 119.8
C17 C18 C19 119.9(2)
C17 C18 H18A 120.0
C19 C18 H18A 120.0
C20 C19 C18 119.2(2)
C20 C19 H19A 120.4
C18 C19 H19A 120.4
C19 C20 C15 122.3(2)
C19 C20 H20A 118.8
C15 C20 H20A 118.8

loop_
_geom_bond_atom_site_label_1
_geom_bond_atom_site_label_2
_geom_bond_distance
O1 C6 1.373(3)
O1 H1O 1.00(3)
O2 C16 1.382(3)
O2 H2O 0.93(4)
N1 C2 1.467(3)
N1 C1 1.486(3)
N1 H1N 0.93(3)
N2 C4 1.142(3)
N3 C12 1.460(3)
N3 C11 1.478(3)
N3 H3N 0.91(3)
N4 C14 1.146(3)
C1 C5 1.521(3)
C1 C11 1.543(3)
C1 H1A 1.00
C2 C3 1.520(3)
C2 H2A 0.99
C2 H2B 0.99
C3 C4 1.465(3)
C3 H3A 0.99
C3 H3B 0.99
C5 C10 1.392(3)
C5 C6 1.399(3)
C6 C7 1.393(3)
C7 C8 1.382(4)
C7 H7A 0.95
C8 C9 1.381(4)
C8 H8A 0.95
C9 C10 1.387(3)
C9 H9A 0.95
C10 H10A 0.95
C11 C15 1.516(3)
C11 H11A 1.00
C12 C13 1.523(3)
C12 H12A 0.99
C12 H12B 0.99
C13 C14 1.461(3)
C13 H13A 0.99
C13 H13B 0.99
C15 C20 1.389(3)
C15 C16 1.403(3)
C16 C17 1.386(3)
C17 C18 1.380(3)
C17 H17A 0.95
C18 C19 1.385(3)
C18 H18A 0.95
C19 C20 1.383(3)
C19 H19A 0.95
C20 H20A 0.95

loop_
_geom_hbond_atom_site_label_D
_geom_hbond_atom_site_label_H
_geom_hbond_atom_site_label_A
_geom_hbond_site_symmetry_A
_geom_hbond_distance_DH
_geom_hbond_distance_HA
_geom_hbond_distance_DA
_geom_hbond_angle_DHA
O1 H1O N1 . 1.00(3) 1.71(3) 2.644(2) 154(3)
O2 H2O N4 3_456 0.93(4) 1.95(4) 2.883(3) 173(3)
N1 H1N N3 . 0.93(3) 2.21(3) 2.787(3) 119(2)
N3 H3N O2 . 0.91(3) 2.51(3) 3.133(3) 126(2)
C2 H2B N4 1_565 0.99 2.60 3.489(3) 149
C12 H12A O1 4_645 0.99 2.48 3.450(3) 167
C17 H17A N4 3_456 0.95 2.56 3.308(3) 135

loop_
_geom_torsion_atom_site_label_1
_geom_torsion_atom_site_label_2
_geom_torsion_atom_site_label_3
_geom_torsion_atom_site_label_4
_geom_torsion
_geom_torsion_publ_flag
C2 N1 C1 C5 84.7(2) ?
C2 N1 C1 C11 -151.16(17) ?
C1 N1 C2 C3 -179.39(17) y
N1 C2 C3 C4 70.5(2) y
N1 C1 C5 C10 -142.5(2) ?
C11 C1 C5 C10 97.2(2) ?
N1 C1 C5 C6 37.7(3) ?
C11 C1 C5 C6 -82.6(2) ?
C10 C5 C6 O1 177.4(2) ?
C1 C5 C6 O1 -2.8(3) ?
C10 C5 C6 C7 -1.5(3) ?
C1 C5 C6 C7 178.22(19) ?
O1 C6 C7 C8 -178.0(2) ?
C5 C6 C7 C8 1.0(3) ?
C6 C7 C8 C9 0.1(3) ?
C7 C8 C9 C10 -0.7(4) ?
C8 C9 C10 C5 0.2(4) ?
C6 C5 C10 C9 0.9(3) ?
C1 C5 C10 C9 -178.8(2) ?
C12 N3 C11 C15 58.6(2) ?
C12 N3 C11 C1 -171.14(17) ?
N1 C1 C11 N3 59.2(2) ?
C5 C1 C11 N3 -178.44(16) y
N1 C1 C11 C15 -171.97(17) ?
C5 C1 C11 C15 -49.6(2) ?
C11 N3 C12 C13 162.36(18) y
N3 C12 C13 C14 60.0(3) y
N3 C11 C15 C20 -107.8(2) ?
C1 C11 C15 C20 126.8(2) ?
N3 C11 C15 C16 66.8(3) ?
C1 C11 C15 C16 -58.6(3) ?
C20 C15 C16 O2 176.16(19) ?
C11 C15 C16 O2 1.5(3) ?
C20 C15 C16 C17 -3.6(3) ?
C11 C15 C16 C17 -178.3(2) ?
O2 C16 C17 C18 -177.0(2) ?
C15 C16 C17 C18 2.7(4) ?
C16 C17 C18 C19 0.1(4) ?
C17 C18 C19 C20 -1.8(4) ?
C18 C19 C20 C15 0.9(3) ?
C16 C15 C20 C19 1.8(3) ?
C11 C15 C20 C19 176.7(2) ?

loop_
_cod_related_entry_id
_cod_related_entry_database
_cod_related_entry_code
1 ChemSpider 21180030
